data_2232189
loop_
_publ_author_name
'Sabari, V.'
'Jagadeesan, G.'
'Selvakumar, Raman'
'Bakthadoss, Mannickam'
'Aravindhan, S.'

_publ_section_title
;
 3-[(<i>Z</i>)-Benzylidene]-2,3-dihydro-1,5-benzothiazepin-4(5<i>H</i>)-one
;
_journal_coeditor_code BT5678
_journal_issue 11
_journal_name_full 'Acta Crystallographica Section E'
_journal_page_first o3061
_journal_paper_doi 10.1107/S1600536811042991
_journal_volume 67
_journal_year 2011
_chemical_formula_iupac 'C16 H13 N O S'
_chemical_formula_moiety 'C16 H13 N O S'
_chemical_formula_sum 'C16 H13 N O S'
_chemical_formula_weight 267.33
_chemical_name_systematic
;
3-[(<i>Z</i>)-Benzylidene]-2,3-dihydro-1,5-benzothiazepin-4(5<i>H</i>)-one
;
_space_group_IT_number 61
_symmetry_cell_setting orthorhombic
_symmetry_space_group_name_Hall '-P 2ac 2ab'
_symmetry_space_group_name_H-M 'P b c a'
_atom_sites_solution_hydrogens geom
_atom_sites_solution_primary direct
_atom_sites_solution_secondary difmap
_audit_creation_method SHELXL-97
_cell_angle_alpha 90.00
_cell_angle_beta 90.00
_cell_angle_gamma 90.00
_cell_formula_units_Z 8
_cell_length_a 10.7711(9)
_cell_length_b 7.8736(7)
_cell_length_c 31.610(3)
_cell_measurement_reflns_used 8725
_cell_measurement_temperature 293(2)
_cell_measurement_theta_max 29.0897
_cell_measurement_theta_min 2.7582
_cell_volume 2680.8(4)
_computing_cell_refinement 'APEX2 (Bruker, 2004)'
_computing_data_collection 'APEX2 (Bruker, 2004)'
_computing_data_reduction 'APEX2 [or SAINT?] (Bruker, 2004)'
_computing_molecular_graphics '<i>ORTEP-3 for Windows</i> (Farrugia, 1997)'
_computing_publication_material '<i>PLATON</i> (Spek, 2009)'
_computing_structure_refinement '<i>SHELXL97</i> (Sheldrick, 2008)'
_computing_structure_solution '<i>SHELXS97</i> (Sheldrick, 2008)'
_diffrn_ambient_temperature 293(2)
_diffrn_detector_area_resol_mean 15.9948
_diffrn_measured_fraction_theta_full 0.988
_diffrn_measured_fraction_theta_max 0.988
_diffrn_measurement_device_type 'Bruker KappaCCD APEXII'
_diffrn_measurement_method \w
_diffrn_radiation_monochromator graphite
_diffrn_radiation_source 'fine-focus sealed tube'
_diffrn_radiation_type MoK\a
_diffrn_radiation_wavelength 0.71073
_diffrn_reflns_av_R_equivalents 0.0278
_diffrn_reflns_av_sigmaI/netI 0.0262
_diffrn_reflns_limit_h_max 7
_diffrn_reflns_limit_h_min -14
_diffrn_reflns_limit_k_max 10
_diffrn_reflns_limit_k_min -5
_diffrn_reflns_limit_l_max 42
_diffrn_reflns_limit_l_min -23
_diffrn_reflns_number 13085
_diffrn_reflns_theta_full 28.31
_diffrn_reflns_theta_max 28.31
_diffrn_reflns_theta_min 1.29
_exptl_absorpt_coefficient_mu 0.232
_exptl_absorpt_correction_T_max 0.9902
_exptl_absorpt_correction_T_min 0.9797
_exptl_absorpt_correction_type multi-scan
_exptl_absorpt_process_details '(APEX2; Bruker, 2004)'
_exptl_crystal_colour colourless
_exptl_crystal_density_diffrn 1.325
_exptl_crystal_density_method 'not measured'
_exptl_crystal_description orthorhombic
_exptl_crystal_F_000 1120
_exptl_crystal_size_max 0.2
_exptl_crystal_size_mid 0.2
_exptl_crystal_size_min 0.2
_refine_diff_density_max 0.351
_refine_diff_density_min -0.219
_refine_ls_extinction_method none
_refine_ls_goodness_of_fit_ref 1.043
_refine_ls_hydrogen_treatment mixed
_refine_ls_matrix_type full
_refine_ls_number_parameters 180
_refine_ls_number_reflns 3306
_refine_ls_number_restraints 0
_refine_ls_restrained_S_all 1.043
_refine_ls_R_factor_all 0.0512
_refine_ls_R_factor_gt 0.0387
_refine_ls_shift/su_max 0.002
_refine_ls_shift/su_mean 0.000
_refine_ls_structure_factor_coef Fsqd
_refine_ls_weighting_details 'calc w=1/[\s^2^(Fo^2^)+(0.0544P)^2^+0.6524P] where P=(Fo^2^+2Fc^2^)/3'
_refine_ls_weighting_scheme calc
_refine_ls_wR_factor_gt 0.1047
_refine_ls_wR_factor_ref 0.1119
_reflns_number_gt 2643
_reflns_number_total 3306
_reflns_threshold_expression I>2\s(I)
_cod_data_source_file bt5678.cif
_cod_data_source_block I
_cod_original_cell_volume 2680.7(4)
_cod_database_code 2232189
_cod_database_fobs_code 2232189

loop_
_symmetry_equiv_pos_as_xyz
'x, y, z'
'-x+1/2, -y, z+1/2'
'-x, y+1/2, -z+1/2'
'x+1/2, -y+1/2, -z'
'-x, -y, -z'
'x-1/2, y, -z-1/2'
'x, -y-1/2, z-1/2'
'-x-1/2, y-1/2, z'

loop_
_atom_site_type_symbol
_atom_site_label
_atom_site_fract_x
_atom_site_fract_y
_atom_site_fract_z
_atom_site_U_iso_or_equiv
_atom_site_adp_type
_atom_site_calc_flag
_atom_site_refinement_flags
_atom_site_occupancy
_atom_site_symmetry_multiplicity
H H10 1.0606(16) -0.099(2) 0.6162(5) 0.048(5) Uiso d . 1 1
H H 0.8379(16) 0.440(2) 0.6294(5) 0.042(4) Uiso d . 1 1
S S 0.90221(4) 0.20135(6) 0.529568(12) 0.04764(14) Uani d . 1 1
O O 0.73812(10) 0.16660(13) 0.64118(3) 0.0435(3) Uani d . 1 1
N N 0.88207(11) 0.35628(15) 0.61960(4) 0.0351(3) Uani d . 1 1
C C8 0.90106(16) 0.01129(19) 0.56317(5) 0.0461(4) Uani d . 1 1
H H8A 0.8216 -0.0458 0.5605 0.055 Uiso calc R 1 1
H H8B 0.9653 -0.0665 0.5538 0.055 Uiso calc R 1 1
C C7 0.92280(14) 0.05759(17) 0.60855(4) 0.0359(3) Uani d . 1 1
C C6 0.83940(13) 0.19642(17) 0.62461(4) 0.0333(3) Uani d . 1 1
C C1 1.11685(15) 0.3856(2) 0.53349(5) 0.0445(4) Uani d . 1 1
H H1 1.1331 0.3404 0.5069 0.053 Uiso calc R 1 1
C C5 0.98953(13) 0.39991(16) 0.59611(4) 0.0332(3) Uani d . 1 1
C C2 1.19757(16) 0.5031(2) 0.55064(6) 0.0494(4) Uani d . 1 1
H H2 1.2669 0.5381 0.5354 0.059 Uiso calc R 1 1
C C4 1.07215(15) 0.51731(19) 0.61325(5) 0.0432(4) Uani d . 1 1
H H4 1.0580 0.5614 0.6401 0.052 Uiso calc R 1 1
C C9 1.01129(14) 0.33387(17) 0.55554(4) 0.0359(3) Uani d . 1 1
C C16 0.98687(17) 0.1038(2) 0.70536(5) 0.0515(4) Uani d . 1 1
H H16 0.9123 0.1553 0.6980 0.062 Uiso calc R 1 1
C C11 1.05193(15) 0.01041(19) 0.67530(5) 0.0412(3) Uani d . 1 1
C C3 1.17543(16) 0.5686(2) 0.59035(6) 0.0494(4) Uani d . 1 1
H H3 1.2300 0.6476 0.6019 0.059 Uiso calc R 1 1
C C13 1.2089(2) -0.0450(3) 0.72861(7) 0.0690(6) Uani d . 1 1
H H13 1.2840 -0.0947 0.7362 0.083 Uiso calc R 1 1
C C14 1.1430(2) 0.0472(3) 0.75774(7) 0.0667(6) Uani d . 1 1
H H14 1.1730 0.0599 0.7851 0.080 Uiso calc R 1 1
C C10 1.01213(15) -0.01630(18) 0.63123(5) 0.0400(3) Uani d . 1 1
C C12 1.16375(17) -0.0644(2) 0.68770(6) 0.0555(4) Uani d . 1 1
H H12 1.2087 -0.1283 0.6683 0.067 Uiso calc R 1 1
C C15 1.0318(2) 0.1210(3) 0.74614(6) 0.0626(5) Uani d . 1 1
H H15 0.9867 0.1830 0.7659 0.075 Uiso calc R 1 1

loop_
_atom_site_aniso_label
_atom_site_aniso_U_11
_atom_site_aniso_U_22
_atom_site_aniso_U_33
_atom_site_aniso_U_12
_atom_site_aniso_U_13
_atom_site_aniso_U_23
S 0.0540(3) 0.0560(3) 0.0329(2) -0.00587(19) -0.00722(17) -0.00413(17)
O 0.0376(6) 0.0446(6) 0.0483(6) -0.0052(5) 0.0072(5) -0.0052(5)
N 0.0361(7) 0.0308(6) 0.0385(6) 0.0026(5) 0.0060(5) -0.0043(5)
C8 0.0582(10) 0.0399(8) 0.0403(8) -0.0077(7) 0.0035(7) -0.0108(6)
C7 0.0417(8) 0.0298(6) 0.0361(7) -0.0036(6) 0.0064(6) -0.0030(5)
C6 0.0345(7) 0.0355(7) 0.0299(6) -0.0014(6) -0.0017(5) -0.0031(5)
C1 0.0500(9) 0.0433(8) 0.0401(8) 0.0036(7) 0.0095(7) 0.0038(7)
C5 0.0341(7) 0.0283(6) 0.0372(7) 0.0031(5) 0.0010(6) 0.0020(5)
C2 0.0441(9) 0.0434(8) 0.0607(10) -0.0010(7) 0.0135(8) 0.0078(7)
C4 0.0464(9) 0.0358(7) 0.0472(9) -0.0032(7) 0.0022(7) -0.0056(6)
C9 0.0388(8) 0.0343(7) 0.0345(7) 0.0022(6) -0.0006(6) 0.0018(5)
C16 0.0490(10) 0.0629(10) 0.0425(9) 0.0091(8) -0.0011(7) -0.0004(8)
C11 0.0413(8) 0.0367(7) 0.0457(8) 0.0010(6) 0.0020(7) 0.0063(6)
C3 0.0447(9) 0.0383(8) 0.0652(11) -0.0079(7) 0.0023(8) -0.0021(7)
C13 0.0549(11) 0.0700(13) 0.0821(14) 0.0031(10) -0.0195(10) 0.0156(11)
C14 0.0707(13) 0.0733(13) 0.0561(11) -0.0123(11) -0.0206(10) 0.0097(10)
C10 0.0448(9) 0.0311(7) 0.0442(8) 0.0034(6) 0.0101(7) -0.0017(6)
C12 0.0491(10) 0.0524(10) 0.0649(11) 0.0090(8) 0.0010(8) 0.0075(8)
C15 0.0678(13) 0.0746(12) 0.0454(9) 0.0002(10) -0.0033(9) -0.0049(9)

loop_
_atom_type_symbol
_atom_type_description
_atom_type_scat_dispersion_real
_atom_type_scat_dispersion_imag
_atom_type_scat_source
C C 0.0033 0.0016 'International Tables Vol C Tables 4.2.6.8 and 6.1.1.4'
H H 0.0000 0.0000 'International Tables Vol C Tables 4.2.6.8 and 6.1.1.4'
N N 0.0061 0.0033 'International Tables Vol C Tables 4.2.6.8 and 6.1.1.4'
O O 0.0106 0.0060 'International Tables Vol C Tables 4.2.6.8 and 6.1.1.4'
S S 0.1246 0.1234 'International Tables Vol C Tables 4.2.6.8 and 6.1.1.4'

loop_
_geom_angle_atom_site_label_1
_geom_angle_atom_site_label_2
_geom_angle_atom_site_label_3
_geom_angle_site_symmetry_1
_geom_angle
C9 S C8 . 102.50(7)
C6 N C5 . 124.46(12)
C6 N H . 118.7(11)
C5 N H . 116.6(11)
C7 C8 S . 110.78(10)
C7 C8 H8A . 109.5
S C8 H8A . 109.5
C7 C8 H8B . 109.5
S C8 H8B . 109.5
H8A C8 H8B . 108.1
C10 C7 C8 . 121.42(14)
C10 C7 C6 . 124.53(13)
C8 C7 C6 . 114.01(13)
O C6 N 1 121.94(13)
O C6 N . 121.94(13)
O C6 C7 1 122.26(13)
O C6 C7 . 122.26(13)
N C6 C7 . 115.79(12)
C2 C1 C9 . 120.89(15)
C2 C1 H1 . 119.6
C9 C1 H1 . 119.6
C4 C5 C9 . 119.65(13)
C4 C5 N . 118.61(13)
C9 C5 N . 121.68(13)
C3 C2 C1 . 119.96(15)
C3 C2 H2 . 120.0
C1 C2 H2 . 120.0
C3 C4 C5 . 120.17(15)
C3 C4 H4 . 119.9
C5 C4 H4 . 119.9
C1 C9 C5 . 118.98(14)
C1 C9 S . 118.75(12)
C5 C9 S . 122.04(11)
C15 C16 C11 . 120.80(17)
C15 C16 H16 . 119.6
C11 C16 H16 . 119.6
C16 C11 C12 . 117.75(16)
C16 C11 C10 . 125.11(15)
C12 C11 C10 . 117.14(15)
C2 C3 C4 . 120.34(16)
C2 C3 H3 . 119.8
C4 C3 H3 . 119.8
C14 C13 C12 . 120.12(19)
C14 C13 H13 . 119.9
C12 C13 H13 . 119.9
C13 C14 C15 . 119.60(19)
C13 C14 H14 . 120.2
C15 C14 H14 . 120.2
C7 C10 C11 . 131.02(14)
C7 C10 H10 . 115.1(11)
C11 C10 H10 . 113.9(11)
C13 C12 C11 . 121.10(18)
C13 C12 H12 . 119.5
C11 C12 H12 . 119.5
C14 C15 C16 . 120.63(19)
C14 C15 H15 . 119.7
C16 C15 H15 . 119.7

loop_
_geom_bond_atom_site_label_1
_geom_bond_atom_site_label_2
_geom_bond_site_symmetry_2
_geom_bond_distance
S C9 . 1.7728(15)
S C8 . 1.8352(17)
O C6 . 1.2326(17)
N C6 . 1.3493(18)
N C5 . 1.4174(18)
N H . 0.872(18)
C8 C7 . 1.498(2)
C8 H8A . 0.9700
C8 H8B . 0.9700
C7 C10 . 1.334(2)
C7 C6 . 1.503(2)
C6 O 1 1.2326(17)
C1 C2 . 1.381(2)
C1 C9 . 1.394(2)
C1 H1 . 0.9300
C5 C4 . 1.393(2)
C5 C9 . 1.4037(19)
C2 C3 . 1.378(2)
C2 H2 . 0.9300
C4 C3 . 1.387(2)
C4 H4 . 0.9300
C16 C15 . 1.384(2)
C16 C11 . 1.391(2)
C16 H16 . 0.9300
C11 C12 . 1.397(2)
C11 C10 . 1.473(2)
C3 H3 . 0.9300
C13 C14 . 1.371(3)
C13 C12 . 1.390(3)
C13 H13 . 0.9300
C14 C15 . 1.381(3)
C14 H14 . 0.9300
C10 H10 . 0.962(18)
C12 H12 . 0.9300
C15 H15 . 0.9300

loop_
_geom_hbond_atom_site_label_D
_geom_hbond_atom_site_label_H
_geom_hbond_atom_site_label_A
_geom_hbond_site_symmetry_A
_geom_hbond_distance_DH
_geom_hbond_distance_HA
_geom_hbond_distance_DA
_geom_hbond_angle_DHA
N H O 8_765 0.872(18) 1.996(18) 2.8480(16) 165.4(16)
C14 H14 O 6_657 0.93 2.57 3.485(2) 166.6
C16 H16 O 1 0.93 2.60 3.397(2) 144.4

loop_
_geom_torsion_atom_site_label_1
_geom_torsion_atom_site_label_2
_geom_torsion_atom_site_label_3
_geom_torsion_atom_site_label_4
_geom_torsion_site_symmetry_1
_geom_torsion_site_symmetry_4
_geom_torsion
C9 S C8 C7 . . 32.87(13)
S C8 C7 C10 . . -126.73(14)
S C8 C7 C6 . . 50.98(16)
O O C6 N 1 . 0.0(4)
O O C6 C7 1 . 0.0(3)
C5 N C6 O . 1 -171.54(13)
C5 N C6 O . . -171.54(13)
C5 N C6 C7 . . 8.2(2)
C10 C7 C6 O . 1 -92.01(19)
C8 C7 C6 O . 1 90.37(16)
C10 C7 C6 O . . -92.01(19)
C8 C7 C6 O . . 90.37(16)
C10 C7 C6 N . . 88.27(18)
C8 C7 C6 N . . -89.35(16)
C6 N C5 C4 . . -135.93(15)
C6 N C5 C9 . . 47.0(2)
C9 C1 C2 C3 . . 1.1(2)
C9 C5 C4 C3 . . 0.0(2)
N C5 C4 C3 . . -177.16(14)
C2 C1 C9 C5 . . -1.6(2)
C2 C1 C9 S . . 172.96(12)
C4 C5 C9 C1 . . 1.0(2)
N C5 C9 C1 . . 178.07(13)
C4 C5 C9 S . . -173.34(11)
N C5 C9 S . . 3.70(19)
C8 S C9 C1 . . 120.08(13)
C8 S C9 C5 . . -65.54(13)
C15 C16 C11 C12 . . -0.2(3)
C15 C16 C11 C10 . . 179.74(17)
C1 C2 C3 C4 . . -0.1(3)
C5 C4 C3 C2 . . -0.4(3)
C12 C13 C14 C15 . . -0.2(3)
C8 C7 C10 C11 . . 178.60(15)
C6 C7 C10 C11 . . 1.1(3)
C16 C11 C10 C7 . . 11.7(3)
C12 C11 C10 C7 . . -168.36(17)
C14 C13 C12 C11 . . 0.7(3)
C16 C11 C12 C13 . . -0.5(3)
C10 C11 C12 C13 . . 179.57(17)
C13 C14 C15 C16 . . -0.4(3)
C11 C16 C15 C14 . . 0.6(3)
